data_1574710
loop_
_publ_author_name
'Chai, Fuxiang'
'Wu, Weikang'
'Rajeshkumar, Thayalan'
'Huang, Zeming'
'Yuan, Qingbing'
'Wei, Yun'
'Maron, Laurent'
'Wang, Shaowu'

_publ_section_title
;
 Unique selectivity of rare-earth metal ambiphilic carbenes towards
 organic molecules and novel reactivity patterns with isonitriles
;
_journal_issue 26
_journal_name_full 'Chemical Science'
_journal_page_first 11870
_journal_page_last 11887
_journal_paper_doi 10.1039/D5SC01502B
_journal_volume 16
_journal_year 2025
_chemical_formula_moiety '0.5(C48 H94 B20 Dy2 N8 O2), 1(C7 H8)'
_chemical_formula_sum 'C31 H55 B10 Dy N4 O'
_chemical_formula_weight 770.39
_space_group_crystal_system orthorhombic
_space_group_IT_number 62
_space_group_name_Hall '-P 2ac 2n'
_space_group_name_H-M_alt 'P n m a'
_atom_sites_solution_hydrogens geom
_atom_sites_solution_primary direct
_atom_sites_solution_secondary difmap
_audit_creation_date 2024-07-07
_audit_creation_method
;
Olex2 1.5
(compiled 2022.04.07 svn.rca3783a0 for OlexSys, GUI svn.r6498)
;
_audit_update_record
;
2025-01-26 deposited with the CCDC.	2025-05-23 downloaded from the CCDC.
;
_cell_angle_alpha 90
_cell_angle_beta 90
_cell_angle_gamma 90
_cell_formula_units_Z 4
_cell_length_a 19.6499(6)
_cell_length_b 12.8542(6)
_cell_length_c 14.7748(6)
_cell_measurement_reflns_used 7793
_cell_measurement_temperature 298(2)
_cell_measurement_theta_max 22.137
_cell_measurement_theta_min 2.757
_cell_volume 3731.9(3)
_computing_cell_refinement 'SAINT V8.40B (?, 2016)'
_computing_data_collection 'Bruker D8 Venture diffractometer'
_computing_data_reduction 'SAINT V8.40B (?, 2016)'
_computing_molecular_graphics 'Olex2 1.5 (Dolomanov et al., 2009)'
_computing_publication_material 'Olex2 1.5 (Dolomanov et al., 2009)'
_computing_structure_refinement 'SHELXL 2019/3 (Sheldrick, 2015)'
_computing_structure_solution 'SHELXS  (Sheldrick, 2008)'
_diffrn_ambient_temperature 298(2)
_diffrn_detector 'CCD area detector'
_diffrn_detector_area_resol_mean 7.9
_diffrn_detector_type 'CCD area detector'
_diffrn_measured_fraction_theta_full 0.999
_diffrn_measured_fraction_theta_max 0.999
_diffrn_measurement_device 'three-circle diffractometer'
_diffrn_measurement_device_type 'Bruker APEX-II CCD'
_diffrn_measurement_method 'phi and omega scans'
_diffrn_radiation_monochromator graphite
_diffrn_radiation_probe x-ray
_diffrn_radiation_type MoK\a
_diffrn_radiation_wavelength 0.71073
_diffrn_reflns_av_R_equivalents 0.1645
_diffrn_reflns_av_unetI/netI 0.0407
_diffrn_reflns_Laue_measured_fraction_full 0.999
_diffrn_reflns_Laue_measured_fraction_max 0.999
_diffrn_reflns_limit_h_max 25
_diffrn_reflns_limit_h_min -24
_diffrn_reflns_limit_k_max 16
_diffrn_reflns_limit_k_min -16
_diffrn_reflns_limit_l_max 19
_diffrn_reflns_limit_l_min -19
_diffrn_reflns_number 103582
_diffrn_reflns_point_group_measured_fraction_full 0.999
_diffrn_reflns_point_group_measured_fraction_max 0.999
_diffrn_reflns_theta_full 25.242
_diffrn_reflns_theta_max 27.505
_diffrn_reflns_theta_min 2.100
_diffrn_source 'sealed X-ray tube'
_diffrn_source_current 1.4
_diffrn_source_power 0.07
_diffrn_source_target Mo
_diffrn_source_voltage 50.0
_diffrn_standards_number 0
_exptl_absorpt_coefficient_mu 2.033
_exptl_absorpt_correction_T_max 0.7456
_exptl_absorpt_correction_T_min 0.5431
_exptl_absorpt_correction_type multi-scan
_exptl_absorpt_process_details
;
SADABS-2016/2 (Bruker,2016/2) was used for absorption correction.
wR2(int) was 0.0820 before and 0.0664 after correction.
The Ratio of minimum to maximum transmission is 0.7284.
The \l/2 correction factor is Not present.
;
_exptl_crystal_colour colourless
_exptl_crystal_colour_primary colourless
_exptl_crystal_density_diffrn 1.371
_exptl_crystal_density_method 'not measured'
_exptl_crystal_description block
_exptl_crystal_F_000 1572
_exptl_crystal_size_max 0.15
_exptl_crystal_size_mid 0.13
_exptl_crystal_size_min 0.12
_refine_diff_density_max 0.964
_refine_diff_density_min -1.311
_refine_diff_density_rms 0.106
_refine_ls_extinction_method none
_refine_ls_goodness_of_fit_ref 1.222
_refine_ls_hydrogen_treatment constr
_refine_ls_matrix_type full
_refine_ls_number_parameters 447
_refine_ls_number_reflns 4471
_refine_ls_number_restraints 1014
_refine_ls_restrained_S_all 1.165
_refine_ls_R_factor_all 0.1577
_refine_ls_R_factor_gt 0.1099
_refine_ls_shift/su_max 0.000
_refine_ls_shift/su_mean 0.000
_refine_ls_structure_factor_coef Fsqd
_refine_ls_weighting_details 'w=1/[\s^2^(Fo^2^)+(0.0358P)^2^+37.0144P] where P=(Fo^2^+2Fc^2^)/3'
_refine_ls_weighting_scheme calc
_refine_ls_wR_factor_gt 0.2136
_refine_ls_wR_factor_ref 0.2349
_reflns_Friedel_coverage 0.000
_reflns_number_gt 2844
_reflns_number_total 4471
_reflns_threshold_expression 'I > 2\s(I)'
_cod_data_source_file d5sc01502b2.cif
_cod_data_source_block 2e
_cod_depositor_comments 'Adding full bibliography for 1574708--1574717.cif.'
_cod_database_code 1574710
_shelx_shelxl_version_number 2019/3
_shelx_space_group_comment
;
The symmetry employed for this shelxl refinement is uniquely defined
by the following loop, which should always be used as a source of
symmetry information in preference to the above space-group names.
They are only intended as comments.
;
_shelx_estimated_absorpt_t_max 0.792
_shelx_estimated_absorpt_t_min 0.750
_olex2_refinement_description
;
1. Fixed Uiso
 At 1.2 times of:
  All B(H) groups, All C(H) groups, All C(H,H) groups
 At 1.5 times of:
  All C(H,H,H) groups
2. Restrained distances
 C2-C9
 1.5 with sigma of 0.01
 N4-C16 = N4-C18 = N4-C17 = N2-C10 = N2-C11 = N2-C9 = N3-C12 = N3-C13 = N3-C14
 1.47 with sigma of 0.01
 C25-C31
 1.5 with sigma of 0.01
 C25A-C31A
 1.5 with sigma of 0.01
 N1-C15
 1.45 with sigma of 0.01
 C12-C11 = C15-C16 = C22-C21 = C23-C22 = C24-C23
 1.54 with sigma of 0.01
 C2-C1 = C3-C2 = N1-C8 = N1-C1
 1.4 with sigma of 0.01
 O1-C24 = O1-C21
 1.43 with sigma of 0.01
 C16-C18 = C16-C17 = C18-C17 = C9-C10 = C9-C11 = C10-C11 = C12-C13 = C12-C14 =
 C13-C14
 2.401 with sigma of 0.02
 C24-C22 = C21-C23
 2.515 with sigma of 0.02
 C21-C24
 2.336 with sigma of 0.02
 O1-C23 = O1-C22
 2.426 with sigma of 0.02
 C31-C30 \\sim C31-C26
 with sigma of 0.02
 B9-B10 \\sim B5-B10 \\sim B6-B10 \\sim B7-B10 \\sim B8-B10 \\sim B9-B8 \\sim
B5-B9 \\sim B5-B6 \\sim B7-B6 ~
 B8-B7 \\sim B8-B3 \\sim B9-B4 \\sim B5-B4 \\sim B9-B3 \\sim B8-B2 \\sim B7-B2
\\sim B7-B1 \\sim B6-B1 \\sim B2-B1
 \\sim B3-B2 \\sim B4-B3
 with sigma of 0.02
 C31A-C30A \\sim C31A-C26A
 with sigma of 0.02
 C20-B1 \\sim C20-B2 \\sim C20-B3 \\sim C20-B4 \\sim C19-B6 \\sim C19-B5 \\sim
C19-B4 \\sim C19-B1
 with sigma of 0.02
3. Restrained planarity
 C25, C31, C26, C30, C27, C29, C28
 with sigma of 0.01
 C1, C3, C2, C5, C4, C8, C6, N1, C7, C9, C15
 with sigma of 0.1
 C28A, C31A, C25A, C26A, C30A, C27A, C29A
 with sigma of 0.01
4. Uiso/Uaniso restraints and constraints
All non-hydrogen atoms have similar U: within 2A with sigma of 0.01 and sigma
for terminal atoms of 0.02 within 2A
Uanis(C25) \\sim Ueq, Uanis(C31) \\sim Ueq, Uanis(C26) \\sim Ueq, Uanis(C30)
\\sim Ueq, Uanis(C27) \\sim Ueq, Uanis(C29) \\sim Ueq, Uanis(C28) \\sim Ueq:
with sigma of 0.01 and sigma for terminal atoms of 0.02
Uanis(N4) \\sim Ueq: with sigma of 0.01 and sigma for terminal atoms of 0.02
Uanis(C18) \\sim Ueq, Uanis(C17) \\sim Ueq: with sigma of 0.003 and sigma for
terminal atoms of 0.006
Uanis(C10) \\sim Ueq: with sigma of 0.003 and sigma for terminal atoms of 0.006
Uanis(Dy1) \\sim Ueq: with sigma of 0.01 and sigma for terminal atoms of 0.02
Uanis(O1) \\sim Ueq, Uanis(C24) \\sim Ueq, Uanis(C23) \\sim Ueq, Uanis(C22)
\\sim Ueq, Uanis(C21) \\sim Ueq: with sigma of 0.01 and sigma for terminal
atoms of 0.02
Uanis(C28A) \\sim Ueq, Uanis(C31A) \\sim Ueq, Uanis(C25A) \\sim Ueq,
Uanis(C26A) \\sim Ueq, Uanis(C30A) \\sim Ueq, Uanis(C27A) \\sim Ueq,
Uanis(C29A) \\sim Ueq: with sigma of 0.01 and sigma for terminal atoms of 0.02
Uanis(C14) \\sim Ueq: with sigma of 0.003 and sigma for terminal atoms of 0.006
5. Others
 Sof(C31A)=Sof(H31D)=Sof(H31E)=Sof(H31F)=Sof(C25A)=Sof(C26A)=Sof(H26A)=
 Sof(C27A)=Sof(H27A)=Sof(C28A)=Sof(H28A)=Sof(C29A)=Sof(H29A)=Sof(C30A)=
 Sof(H30A)=0.5*(1-FVAR(2))
 Sof(C31)=Sof(H31A)=Sof(H31B)=Sof(H31C)=Sof(C25)=Sof(C26)=Sof(H26)=Sof(C27)=
 Sof(H27)=Sof(C28)=Sof(H28)=Sof(C29)=Sof(H29)=Sof(C30)=Sof(H30)=0.5*FVAR(2)
 Fixed Sof: C4(0.5) H4(0.5) H5(0.5) C6(0.5) H6(0.5) C7(0.5) H7(0.5) C8(0.5)
 C2(0.5) O1(0.5) C19(0.5) B8(0.5) H8(0.5) C24(0.5) H24A(0.5) H24B(0.5) N2(0.5)
 C22(0.5) H22A(0.5) H22B(0.5) B3(0.5) H3(0.5) C11(0.5) H11A(0.5) H11B(0.5)
 B4(0.5) H4A(0.5) B10(0.5) H10(0.5) C14(0.5) H14A(0.5) H14B(0.5) H14C(0.5)
 B5(0.5) H5A(0.5) C21(0.5) H21A(0.5) H21B(0.5) C13(0.5) H13A(0.5) H13B(0.5)
 H13C(0.5) B9(0.5) H9(0.5) C23(0.5) H23A(0.5) H23B(0.5) N3(0.5) C12(0.5)
 H12A(0.5) H12B(0.5) N4(0.5) C17(0.5) H17A(0.5) H17B(0.5) H17C(0.5) C16(0.5)
 H16A(0.5) H16B(0.5) N1(0.5) C9(0.5) H9A(0.5) H9B(0.5) C15(0.5) H15A(0.5)
 H15B(0.5) C18(0.5) H18A(0.5) H18B(0.5) H18C(0.5) C10(0.5) H10A(0.5) H10B(0.5)
 H10C(0.5) B2(0.5) H2(0.5) B1(0.5) H1(0.5) B6(0.5) H6A(0.5) B7(0.5) H7A(0.5)
6.a Secondary CH2 refined with riding coordinates:
 C24(H24A,H24B), C22(H22A,H22B), C11(H11A,H11B), C21(H21A,H21B), C23(H23A,
 H23B), C12(H12A,H12B), C16(H16A,H16B), C9(H9A,H9B), C15(H15A,H15B)
6.b Aromatic/amide H refined with riding coordinates:
 C4(H4), C5(H5), C6(H6), C7(H7), C26(H26), C27(H27), C28(H28), C29(H29),
 C30(H30), C26A(H26A), C27A(H27A), C28A(H28A), C29A(H29A), C30A(H30A)
6.c Fitted hexagon refined as free rotating group:
 C3(C4,C5,C6,C7,C8), C25(C26,C27,C28,C29,C30), C25A(C26A,C27A,C28A,C29A,C30A)
6.d Idealised Me refined as rotating group:
 C14(H14A,H14B,H14C), C13(H13A,H13B,H13C), C17(H17A,H17B,H17C), C18(H18A,H18B,
 H18C), C10(H10A,H10B,H10C), C31(H31A,H31B,H31C), C31A(H31D,H31E,H31F)
6.e Boron cage BH refined with riding coordinates:
 B8(H8), B3(H3), B4(H4A), B10(H10), B5(H5A), B9(H9), B2(H2), B1(H1), B6(H6A),
 B7(H7A)
;
_olex2_submission_special_instructions 'No special instructions were received'

loop_
_space_group_symop_operation_xyz
'x, y, z'
'-x+1/2, -y, z+1/2'
'-x, y+1/2, -z'
'x+1/2, -y+1/2, -z+1/2'
'-x, -y, -z'
'x-1/2, y, -z-1/2'
'x, -y-1/2, z'
'-x-1/2, y-1/2, z-1/2'

loop_
_atom_site_label
_atom_site_type_symbol
_atom_site_fract_x
_atom_site_fract_y
_atom_site_fract_z
_atom_site_U_iso_or_equiv
_atom_site_adp_type
_atom_site_occupancy
_atom_site_site_symmetry_order
_atom_site_calc_flag
_atom_site_refinement_flags_posn
_atom_site_refinement_flags_adp
_atom_site_refinement_flags_occupancy
_atom_site_disorder_assembly
_atom_site_disorder_group
Dy1 Dy 0.43874(4) 0.750000 0.27565(4) 0.1127(6) Uani 1 2 d S TU P . .
C1 C 0.4857(6) 0.750000 0.4250(8) 0.070(3) Uani 1 2 d DS TU P A .
C3 C 0.4831(5) 0.750000 0.5782(6) 0.071(3) Uani 1 2 d DGS TU P . .
C4 C 0.4673(5) 0.7711(11) 0.6680(7) 0.086(4) Uani 0.5 1 d G U P A -1
H4 H 0.425112 0.799078 0.682904 0.104 Uiso 0.5 1 calc R U P A -1
C5 C 0.5146(6) 0.7503(16) 0.7356(5) 0.091(4) Uani 0.5 1 d G U P A -1
H5 H 0.504012 0.764370 0.795747 0.109 Uiso 0.5 1 calc R U P A -1
C6 C 0.5776(6) 0.7084(13) 0.7134(7) 0.087(5) Uani 0.5 1 d G U P A -1
H6 H 0.609230 0.694501 0.758605 0.104 Uiso 0.5 1 calc R U P A -1
C7 C 0.5934(5) 0.6873(11) 0.6235(8) 0.081(4) Uani 0.5 1 d G U P A -1
H7 H 0.635547 0.659338 0.608620 0.098 Uiso 0.5 1 calc R U P A -1
C8 C 0.5461(6) 0.7081(9) 0.5559(5) 0.073(4) Uani 0.5 1 d DG U P A -1
C2 C 0.4469(6) 0.7750(8) 0.4994(7) 0.068(3) Uani 0.5 1 d D U P A -1
C20 C 0.4293(7) 0.750000 0.1079(9) 0.092(4) Uani 1 2 d DS TU P B .
O1 O 0.5011(9) 0.8902(14) 0.2676(12) 0.104(5) Uani 0.5 1 d D U P B -1
C19 C 0.3503(7) 0.7669(16) 0.1565(10) 0.094(4) Uani 0.5 1 d D U P B -1
B8 B 0.3709(7) 0.763(2) -0.0620(10) 0.098(4) Uani 0.5 1 d D U P B -1
H8 H 0.377313 0.761286 -0.135934 0.117 Uiso 0.5 1 calc R U P B -1
C24 C 0.5233(13) 0.938(3) 0.1840(12) 0.112(6) Uani 0.5 1 d D U P B -1
H24A H 0.489787 0.987394 0.162578 0.134 Uiso 0.5 1 calc R U P B -1
H24B H 0.530282 0.885398 0.137674 0.134 Uiso 0.5 1 calc R U P B -1
N2 N 0.3531(8) 0.8055(12) 0.3815(10) 0.082(4) Uani 0.5 1 d D U P A -1
C22 C 0.5904(12) 1.006(3) 0.3119(15) 0.117(6) Uani 0.5 1 d D U P B -1
H22A H 0.628395 0.969182 0.339312 0.141 Uiso 0.5 1 calc R U P B -1
H22B H 0.592521 1.078456 0.329058 0.141 Uiso 0.5 1 calc R U P B -1
B3 B 0.4210(8) 0.6826(18) 0.0094(11) 0.095(4) Uani 0.5 1 d D U P B -1
H3 H 0.459764 0.629008 -0.017289 0.114 Uiso 0.5 1 calc R U P B -1
C11 C 0.3000(9) 0.7234(12) 0.3908(13) 0.087(5) Uani 0.5 1 d D U P A -1
H11A H 0.279776 0.710334 0.332018 0.104 Uiso 0.5 1 calc R U P A -1
H11B H 0.264368 0.748491 0.430675 0.104 Uiso 0.5 1 calc R U P A -1
B4 B 0.3711(8) 0.6523(16) 0.1059(14) 0.094(4) Uani 0.5 1 d D U P B -1
H4A H 0.378288 0.579564 0.143893 0.113 Uiso 0.5 1 calc R U P B -1
B10 B 0.2893(8) 0.7788(18) -0.0126(9) 0.098(4) Uani 0.5 1 d D U P B -1
H10 H 0.243034 0.788019 -0.053809 0.118 Uiso 0.5 1 calc R U P B -1
C14 C 0.4155(10) 0.4949(17) 0.4143(14) 0.084(6) Uani 0.5 1 d D U P A -1
H14A H 0.439133 0.448972 0.373767 0.125 Uiso 0.5 1 calc R U P A -1
H14B H 0.386512 0.455011 0.453346 0.125 Uiso 0.5 1 calc R U P A -1
H14C H 0.447996 0.532636 0.450063 0.125 Uiso 0.5 1 calc R U P A -1
B5 B 0.2891(8) 0.7090(16) 0.0919(11) 0.096(4) Uani 0.5 1 d D U P B -1
H5A H 0.242843 0.672555 0.119338 0.115 Uiso 0.5 1 calc R U P B -1
C21 C 0.5218(12) 0.957(2) 0.3411(12) 0.109(5) Uani 0.5 1 d D U P B -1
H21A H 0.527405 0.916587 0.396211 0.131 Uiso 0.5 1 calc R U P B -1
H21B H 0.488037 1.010354 0.351653 0.131 Uiso 0.5 1 calc R U P B -1
C13 C 0.3281(11) 0.5085(19) 0.3021(13) 0.089(7) Uani 0.5 1 d D U P A -1
H13A H 0.308720 0.553822 0.257432 0.133 Uiso 0.5 1 calc R U P A -1
H13B H 0.292426 0.478132 0.337758 0.133 Uiso 0.5 1 calc R U P A -1
H13C H 0.353426 0.454323 0.272586 0.133 Uiso 0.5 1 calc R U P A -1
B9 B 0.3325(8) 0.6576(19) -0.0032(13) 0.097(4) Uani 0.5 1 d D U P B -1
H9 H 0.313913 0.587588 -0.038124 0.116 Uiso 0.5 1 calc R U P B -1
C23 C 0.5912(12) 0.993(3) 0.2072(15) 0.116(6) Uani 0.5 1 d D U P B -1
H23A H 0.593677 1.060718 0.177812 0.139 Uiso 0.5 1 calc R U P B -1
H23B H 0.629842 0.951753 0.188043 0.139 Uiso 0.5 1 calc R U P B -1
N3 N 0.3741(8) 0.5687(14) 0.3616(10) 0.083(4) Uani 0.5 1 d D U P A -1
C12 C 0.3285(11) 0.6198(15) 0.4290(13) 0.087(5) Uani 0.5 1 d D U P A -1
H12A H 0.353787 0.633586 0.484149 0.105 Uiso 0.5 1 calc R U P A -1
H12B H 0.291150 0.573562 0.443779 0.105 Uiso 0.5 1 calc R U P A -1
N4 N 0.5545(8) 0.6212(14) 0.2615(10) 0.082(4) Uani 0.5 1 d D U P A -1
C17 C 0.5417(14) 0.5327(18) 0.2005(15) 0.103(8) Uani 0.5 1 d D U P A -1
H17A H 0.541302 0.469365 0.234914 0.155 Uiso 0.5 1 calc R U P A -1
H17B H 0.576945 0.529432 0.155667 0.155 Uiso 0.5 1 calc R U P A -1
H17C H 0.498445 0.541711 0.171292 0.155 Uiso 0.5 1 calc R U P A -1
C16 C 0.5854(12) 0.5813(17) 0.3451(10) 0.083(4) Uani 0.5 1 d D U P A -1
H16A H 0.626488 0.544077 0.328397 0.100 Uiso 0.5 1 calc R U P A -1
H16B H 0.554336 0.530722 0.370842 0.100 Uiso 0.5 1 calc R U P A -1
N1 N 0.5426(6) 0.6971(13) 0.4623(7) 0.074(3) Uani 0.5 1 d D U P A -1
C9 C 0.3812(7) 0.8265(15) 0.4728(11) 0.078(4) Uani 0.5 1 d D U P A -1
H9A H 0.347005 0.806566 0.516866 0.094 Uiso 0.5 1 calc R U P A -1
H9B H 0.387552 0.901073 0.478338 0.094 Uiso 0.5 1 calc R U P A -1
C15 C 0.6043(8) 0.6582(17) 0.4202(13) 0.080(4) Uani 0.5 1 d D U P A -1
H15A H 0.632399 0.623775 0.465154 0.096 Uiso 0.5 1 calc R U P A -1
H15B H 0.630119 0.715631 0.394970 0.096 Uiso 0.5 1 calc R U P A -1
C18 C 0.6006(12) 0.6962(16) 0.2194(14) 0.095(7) Uani 0.5 1 d D U P A -1
H18A H 0.588164 0.705653 0.157116 0.143 Uiso 0.5 1 calc R U P A -1
H18B H 0.646409 0.670707 0.222945 0.143 Uiso 0.5 1 calc R U P A -1
H18C H 0.597419 0.761561 0.250608 0.143 Uiso 0.5 1 calc R U P A -1
C10 C 0.3201(11) 0.9003(14) 0.3464(14) 0.079(6) Uani 0.5 1 d D U P A -1
H10A H 0.354212 0.950715 0.330968 0.119 Uiso 0.5 1 calc R U P A -1
H10B H 0.290504 0.928620 0.391876 0.119 Uiso 0.5 1 calc R U P A -1
H10C H 0.293982 0.883351 0.293460 0.119 Uiso 0.5 1 calc R U P A -1
B2 B 0.4329(8) 0.8193(18) 0.0094(11) 0.095(4) Uani 0.5 1 d D U P B -1
H2 H 0.479712 0.855570 -0.016657 0.115 Uiso 0.5 1 calc R U P B -1
B1 B 0.3894(8) 0.8684(14) 0.1049(14) 0.095(4) Uani 0.5 1 d D U P B -1
H1 H 0.408505 0.936154 0.142603 0.114 Uiso 0.5 1 calc R U P B -1
B6 B 0.3008(8) 0.8458(17) 0.0908(12) 0.097(4) Uani 0.5 1 d D U P B -1
H6A H 0.261920 0.899100 0.117541 0.116 Uiso 0.5 1 calc R U P B -1
B7 B 0.3516(8) 0.8794(19) -0.0041(14) 0.098(4) Uani 0.5 1 d D U P B -1
H7A H 0.345711 0.954269 -0.039255 0.117 Uiso 0.5 1 calc R U P B -1
C31 C 0.2195(15) 0.328(3) 0.201(2) 0.089(7) Uani 0.272(9) 1 d D U P C -1
H31A H 0.219478 0.303703 0.262271 0.134 Uiso 0.272(9) 1 calc R U P C -1
H31B H 0.174635 0.320891 0.175797 0.134 Uiso 0.272(9) 1 calc R U P C -1
H31C H 0.233223 0.399278 0.198946 0.134 Uiso 0.272(9) 1 calc R U P C -1
C25 C 0.2685(10) 0.2634(18) 0.1461(14) 0.086(4) Uani 0.272(9) 1 d DG U P C -1
C26 C 0.3190(13) 0.3111(18) 0.0950(17) 0.086(4) Uani 0.272(9) 1 d DG U P C -1
H26 H 0.322699 0.383213 0.094453 0.103 Uiso 0.272(9) 1 calc R U P C -1
C27 C 0.3641(11) 0.251(2) 0.0448(16) 0.085(5) Uani 0.272(9) 1 d G U P C -1
H27 H 0.397900 0.282900 0.010567 0.103 Uiso 0.272(9) 1 calc R U P C -1
C28 C 0.3586(13) 0.143(2) 0.0456(17) 0.086(5) Uani 0.272(9) 1 d G U P C -1
H28 H 0.388768 0.102963 0.011989 0.103 Uiso 0.272(9) 1 calc R U P C -1
C29 C 0.3081(16) 0.0955(17) 0.097(2) 0.085(5) Uani 0.272(9) 1 d G U P C -1
H29 H 0.304434 0.023338 0.097296 0.102 Uiso 0.272(9) 1 calc R U P C -1
C30 C 0.2630(13) 0.1556(19) 0.1470(18) 0.086(4) Uani 0.272(9) 1 d DG U P C -1
H30 H 0.229231 0.123649 0.181182 0.103 Uiso 0.272(9) 1 calc R U P C -1
C31A C 0.3688(16) 0.176(3) 0.006(2) 0.092(7) Uani 0.228(9) 1 d D U P C -2
H31D H 0.345357 0.169064 -0.050337 0.137 Uiso 0.228(9) 1 calc R U P C -2
H31E H 0.389834 0.111421 0.022078 0.137 Uiso 0.228(9) 1 calc R U P C -2
H31F H 0.403090 0.229195 0.000905 0.137 Uiso 0.228(9) 1 calc R U P C -2
C25A C 0.3191(11) 0.207(3) 0.0786(16) 0.086(4) Uani 0.228(9) 1 d DG U P C -2
C26A C 0.3052(18) 0.311(2) 0.095(2) 0.086(4) Uani 0.228(9) 1 d DG U P C -2
H26A H 0.326842 0.362074 0.060411 0.103 Uiso 0.228(9) 1 calc R U P C -2
C27A C 0.259(2) 0.339(3) 0.162(3) 0.087(5) Uani 0.228(9) 1 d G U P C -2
H27A H 0.249867 0.409068 0.172234 0.104 Uiso 0.228(9) 1 calc R U P C -2
C28A C 0.2268(13) 0.263(3) 0.2126(19) 0.085(5) Uani 0.228(9) 1 d G U P C -2
H28A H 0.195984 0.281740 0.257377 0.102 Uiso 0.228(9) 1 calc R U P C -2
C29A C 0.2407(18) 0.158(3) 0.197(2) 0.086(5) Uani 0.228(9) 1 d G U P C -2
H29A H 0.219074 0.107417 0.230698 0.104 Uiso 0.228(9) 1 calc R U P C -2
C30A C 0.2868(19) 0.130(2) 0.130(2) 0.085(4) Uani 0.228(9) 1 d DG U P C -2
H30A H 0.296049 0.060421 0.118874 0.102 Uiso 0.228(9) 1 calc R U P C -2

loop_
_atom_site_aniso_label
_atom_site_aniso_U_11
_atom_site_aniso_U_22
_atom_site_aniso_U_33
_atom_site_aniso_U_23
_atom_site_aniso_U_13
_atom_site_aniso_U_12
Dy1 0.0451(4) 0.2585(15) 0.0344(3) 0.000 -0.0018(3) 0.000
C1 0.053(6) 0.103(8) 0.054(6) 0.000 -0.006(5) 0.000
C3 0.060(5) 0.109(8) 0.046(5) 0.000 -0.006(5) 0.000
C4 0.080(7) 0.126(10) 0.053(6) -0.003(8) -0.006(6) -0.006(8)
C5 0.094(8) 0.128(10) 0.051(6) -0.002(10) -0.017(6) -0.008(10)
C6 0.086(8) 0.121(11) 0.054(7) 0.000(8) -0.026(7) -0.013(8)
C7 0.070(7) 0.114(10) 0.060(7) 0.003(8) -0.021(7) -0.008(8)
C8 0.058(6) 0.108(8) 0.054(6) 0.004(6) -0.011(6) -0.006(6)
C2 0.050(5) 0.103(8) 0.051(5) 0.002(6) -0.005(5) -0.004(6)
C20 0.055(5) 0.174(11) 0.049(5) 0.000 -0.011(5) 0.000
O1 0.103(7) 0.116(7) 0.094(7) 0.003(6) -0.004(6) -0.008(6)
C19 0.054(5) 0.174(11) 0.055(5) 0.002(6) -0.012(5) -0.002(6)
B8 0.063(6) 0.175(11) 0.055(5) 0.000(7) -0.012(5) -0.002(6)
C24 0.111(8) 0.117(8) 0.107(8) 0.003(7) -0.001(7) -0.009(7)
N2 0.068(7) 0.102(9) 0.076(7) -0.012(7) 0.008(7) 0.006(7)
C22 0.117(8) 0.121(8) 0.114(8) 0.000(7) -0.003(7) -0.005(7)
B3 0.058(6) 0.173(11) 0.054(5) -0.001(6) -0.012(5) -0.003(6)
C11 0.073(8) 0.102(11) 0.084(8) -0.005(9) 0.014(7) 0.001(8)
B4 0.054(6) 0.173(11) 0.056(5) 0.004(6) -0.013(5) -0.004(6)
B10 0.061(6) 0.175(11) 0.058(5) 0.003(6) -0.015(5) -0.003(6)
C14 0.084(8) 0.084(8) 0.083(8) -0.002(6) -0.001(5) -0.001(6)
B5 0.055(6) 0.174(11) 0.059(5) 0.005(6) -0.015(5) -0.004(6)
C21 0.110(8) 0.114(8) 0.104(8) 0.000(7) -0.003(6) -0.007(7)
C13 0.096(14) 0.110(17) 0.060(11) -0.014(12) -0.005(11) -0.015(14)
B9 0.058(6) 0.174(11) 0.058(5) 0.002(6) -0.015(5) -0.003(6)
C23 0.116(8) 0.120(8) 0.113(8) 0.000(7) -0.002(7) -0.006(7)
N3 0.081(8) 0.093(10) 0.076(8) -0.009(8) -0.006(7) 0.002(8)
C12 0.082(9) 0.098(11) 0.083(9) -0.007(9) 0.008(8) 0.000(9)
N4 0.075(7) 0.097(8) 0.074(7) 0.008(6) -0.002(6) 0.006(6)
C17 0.104(9) 0.104(9) 0.103(9) -0.001(6) 0.003(6) 0.005(6)
C16 0.073(8) 0.098(9) 0.078(8) 0.010(8) -0.001(7) 0.013(8)
N1 0.057(6) 0.100(8) 0.064(6) 0.003(6) -0.002(5) 0.002(6)
C9 0.062(7) 0.103(9) 0.069(7) -0.008(8) -0.001(7) 0.000(8)
C15 0.067(7) 0.099(9) 0.075(8) 0.004(8) 0.000(7) 0.012(8)
C18 0.094(8) 0.095(9) 0.097(8) 0.003(6) 0.002(6) 0.000(6)
C10 0.080(7) 0.080(8) 0.078(7) -0.001(6) 0.000(6) 0.001(6)
B2 0.059(6) 0.174(11) 0.054(5) 0.002(6) -0.011(5) 0.000(6)
B1 0.055(6) 0.173(11) 0.056(5) 0.001(6) -0.012(5) 0.001(6)
B6 0.057(6) 0.174(11) 0.060(5) 0.002(6) -0.013(5) -0.002(6)
B7 0.060(6) 0.175(11) 0.059(5) 0.001(6) -0.012(5) -0.001(6)
C31 0.087(11) 0.090(12) 0.092(11) 0.003(10) -0.004(10) -0.008(10)
C25 0.087(5) 0.086(6) 0.086(5) -0.001(4) -0.007(4) 0.000(4)
C26 0.087(6) 0.086(6) 0.085(6) 0.000(5) -0.008(5) -0.001(5)
C27 0.088(6) 0.084(6) 0.085(6) 0.000(5) -0.006(5) 0.000(5)
C28 0.087(6) 0.086(7) 0.085(6) 0.000(5) -0.005(5) 0.000(5)
C29 0.086(6) 0.085(7) 0.085(6) -0.001(5) -0.007(5) 0.000(5)
C30 0.086(6) 0.086(6) 0.086(6) 0.000(5) -0.006(5) 0.000(5)
C31A 0.093(11) 0.091(12) 0.091(11) 0.001(10) -0.001(10) 0.003(10)
C25A 0.086(5) 0.085(6) 0.085(5) 0.000(4) -0.007(4) 0.000(4)
C26A 0.087(6) 0.085(6) 0.085(6) 0.000(5) -0.008(5) -0.002(5)
C27A 0.088(6) 0.086(7) 0.087(6) 0.000(5) -0.007(5) -0.001(5)
C28A 0.085(6) 0.085(7) 0.086(6) 0.001(5) -0.005(5) -0.001(5)
C29A 0.086(6) 0.087(7) 0.086(6) 0.000(5) -0.005(5) 0.000(5)
C30A 0.085(6) 0.086(6) 0.084(6) -0.001(5) -0.005(5) 0.000(5)

loop_
_atom_type_symbol
_atom_type_description
_atom_type_scat_dispersion_real
_atom_type_scat_dispersion_imag
_atom_type_scat_source
C C 0.0033 0.0016 'International Tables Vol C Tables 4.2.6.8 and 6.1.1.4'
H H 0.0000 0.0000 'International Tables Vol C Tables 4.2.6.8 and 6.1.1.4'
B B 0.0013 0.0007 'International Tables Vol C Tables 4.2.6.8 and 6.1.1.4'
Dy Dy -0.1892 4.4098 'International Tables Vol C Tables 4.2.6.8 and 6.1.1.4'
N N 0.0061 0.0033 'International Tables Vol C Tables 4.2.6.8 and 6.1.1.4'
O O 0.0106 0.0060 'International Tables Vol C Tables 4.2.6.8 and 6.1.1.4'

loop_
_geom_angle_atom_site_label_1
_geom_angle_atom_site_label_2
_geom_angle_atom_site_label_3
_geom_angle
_geom_angle_site_symmetry_1
_geom_angle_site_symmetry_3
_geom_angle_publ_flag
C1 Dy1 C20 161.6(4) . . ?
C1 Dy1 C19 157.5(5) . . ?
C1 Dy1 N2 70.8(4) . . ?
C1 Dy1 N3 76.6(3) . . ?
C1 Dy1 N4 76.0(4) . . ?
C20 Dy1 N3 113.4(3) . . ?
C20 Dy1 N4 89.2(4) . . ?
O1 Dy1 C1 80.4(5) . . ?
O1 Dy1 C20 89.3(5) . . ?
O1 Dy1 C19 106.4(7) . . ?
O1 Dy1 N2 100.6(6) . . ?
O1 Dy1 N3 156.9(6) . . ?
O1 Dy1 N4 91.6(7) . . ?
C19 Dy1 C20 40.6(5) . . ?
C19 Dy1 N3 94.2(5) . . ?
C19 Dy1 N4 124.3(5) . . ?
N2 Dy1 C20 126.6(5) . . ?
N2 Dy1 C19 86.8(5) . . ?
N2 Dy1 N3 69.7(5) . . ?
N2 Dy1 N4 141.9(5) . . ?
N4 Dy1 N3 85.1(5) . . ?
C2 C1 Dy1 121.5(7) . . ?
C2 C1 N1 103.8(10) . . ?
N1 C1 Dy1 131.5(7) . . ?
C4 C3 C8 120.0 . . ?
C4 C3 C2 129.4(9) . . ?
C8 C3 C2 110.2(9) . . ?
C3 C4 H4 120.0 . . ?
C5 C4 C3 120.0 . . ?
C5 C4 H4 120.0 . . ?
C4 C5 H5 120.0 . . ?
C6 C5 C4 120.0 . . ?
C6 C5 H5 120.0 . . ?
C5 C6 H6 120.0 . . ?
C5 C6 C7 120.0 . . ?
C7 C6 H6 120.0 . . ?
C6 C7 H7 120.0 . . ?
C6 C7 C8 120.0 . . ?
C8 C7 H7 120.0 . . ?
C3 C8 N1 103.4(8) . . ?
C7 C8 C3 120.0 . . ?
C7 C8 N1 136.6(8) . . ?
C1 C2 C3 109.1(10) . . ?
C1 C2 C9 111.8(10) . . ?
C3 C2 C9 139.0(12) . . ?
C19 C20 Dy1 69.6(6) . . ?
B3 C20 Dy1 149.3(9) . . ?
B3 C20 C19 109.5(9) . . ?
B3 C20 B2 62.7(7) . . ?
B3 C20 B1 112.7(10) . . ?
B4 C20 Dy1 93.9(9) . . ?
B4 C20 C19 59.7(7) . . ?
B4 C20 B3 62.9(7) . . ?
B4 C20 B2 113.5(10) . . ?
B4 C20 B1 110.4(11) . . ?
B2 C20 Dy1 147.8(8) . . ?
B2 C20 C19 109.1(9) . . ?
B2 C20 B1 62.2(7) . . ?
B1 C20 Dy1 93.5(8) . . ?
B1 C20 C19 59.1(7) . . ?
C24 O1 Dy1 124.4(13) . . ?
C21 O1 Dy1 127.4(12) . . ?
C21 O1 C24 108.0(11) . . ?
C20 C19 Dy1 69.8(6) . . ?
B4 C19 Dy1 93.9(9) . . ?
B4 C19 C20 59.4(7) . . ?
B4 C19 B5 63.0(7) . . ?
B4 C19 B6 113.6(11) . . ?
B5 C19 Dy1 148.4(10) . . ?
B5 C19 C20 110.2(9) . . ?
B5 C19 B6 62.5(7) . . ?
B1 C19 Dy1 94.0(9) . . ?
B1 C19 C20 60.1(7) . . ?
B1 C19 B4 111.1(12) . . ?
B1 C19 B5 113.7(11) . . ?
B1 C19 B6 62.9(7) . . ?
B6 C19 Dy1 148.6(10) . . ?
B6 C19 C20 110.5(9) . . ?
B3 B8 H8 121.2 . . ?
B3 B8 B10 109.1(9) . . ?
B3 B8 B9 60.2(6) . . ?
B10 B8 H8 120.9 . . ?
B9 B8 H8 121.6 . . ?
B9 B8 B10 60.2(6) . . ?
B2 B8 H8 121.2 . . ?
B2 B8 B3 60.1(6) . . ?
B2 B8 B10 109.2(9) . . ?
B2 B8 B9 108.4(9) . . ?
B7 B8 H8 121.1 . . ?
B7 B8 B3 108.9(9) . . ?
B7 B8 B10 60.5(6) . . ?
B7 B8 B9 108.5(9) . . ?
B7 B8 B2 60.6(6) . . ?
O1 C24 H24A 110.7 . . ?
O1 C24 H24B 110.7 . . ?
O1 C24 C23 105.4(10) . . ?
H24A C24 H24B 108.8 . . ?
C23 C24 H24A 110.7 . . ?
C23 C24 H24B 110.7 . . ?
C11 N2 Dy1 109.9(11) . . ?
C9 N2 Dy1 112.6(10) . . ?
C9 N2 C11 107.8(12) . . ?
C10 N2 Dy1 108.9(12) . . ?
C10 N2 C11 108.0(11) . . ?
C10 N2 C9 109.5(12) . . ?
H22A C22 H22B 108.9 . . ?
C21 C22 H22A 110.9 . . ?
C21 C22 H22B 110.9 . . ?
C21 C22 C23 104.1(9) . . ?
C23 C22 H22A 110.9 . . ?
C23 C22 H22B 110.9 . . ?
C20 B3 B8 105.5(9) . . ?
C20 B3 H3 124.0 . . ?
C20 B3 B4 58.5(6) . . ?
C20 B3 B9 105.9(9) . . ?
C20 B3 B2 58.8(7) . . ?
B8 B3 H3 122.4 . . ?
B8 B3 B4 107.4(9) . . ?
B8 B3 B9 59.9(6) . . ?
B8 B3 B2 59.9(6) . . ?
B4 B3 H3 122.2 . . ?
B4 B3 B9 60.2(6) . . ?
B9 B3 H3 121.8 . . ?
B2 B3 H3 121.9 . . ?
B2 B3 B4 106.9(10) . . ?
B2 B3 B9 108.0(10) . . ?
N2 C11 H11A 109.0 . . ?
N2 C11 H11B 109.0 . . ?
N2 C11 C12 112.8(16) . . ?
H11A C11 H11B 107.8 . . ?
C12 C11 H11A 109.0 . . ?
C12 C11 H11B 109.0 . . ?
C20 B4 C19 60.9(10) . . ?
C20 B4 B3 58.7(6) . . ?
C20 B4 H4A 122.2 . . ?
C20 B4 B5 108.0(11) . . ?
C20 B4 B9 105.9(9) . . ?
C19 B4 B3 107.2(11) . . ?
C19 B4 H4A 122.8 . . ?
C19 B4 B5 58.6(6) . . ?
C19 B4 B9 105.2(10) . . ?
B3 B4 H4A 121.7 . . ?
B3 B4 B5 108.5(9) . . ?
B3 B4 B9 60.0(6) . . ?
B5 B4 H4A 121.6 . . ?
B5 B4 B9 59.6(6) . . ?
B9 B4 H4A 123.3 . . ?
B8 B10 H10 122.2 . . ?
B8 B10 B5 107.4(9) . . ?
B8 B10 B9 59.9(6) . . ?
B8 B10 B7 59.6(6) . . ?
B5 B10 H10 122.0 . . ?
B9 B10 H10 122.1 . . ?
B9 B10 B5 59.6(6) . . ?
B9 B10 B7 107.5(9) . . ?
B6 B10 B8 107.3(9) . . ?
B6 B10 H10 122.1 . . ?
B6 B10 B5 59.8(6) . . ?
B6 B10 B9 107.3(9) . . ?
B6 B10 B7 59.9(6) . . ?
B7 B10 H10 121.9 . . ?
B7 B10 B5 107.7(9) . . ?
H14A C14 H14B 109.5 . . ?
H14A C14 H14C 109.5 . . ?
H14B C14 H14C 109.5 . . ?
N3 C14 H14A 109.5 . . ?
N3 C14 H14B 109.5 . . ?
N3 C14 H14C 109.5 . . ?
C19 B5 B4 58.4(6) . . ?
C19 B5 B10 105.3(9) . . ?
C19 B5 H5A 124.2 . . ?
C19 B5 B9 105.5(9) . . ?
C19 B5 B6 58.8(6) . . ?
B4 B5 B10 107.7(9) . . ?
B4 B5 H5A 122.0 . . ?
B10 B5 H5A 122.3 . . ?
B9 B5 B4 60.2(6) . . ?
B9 B5 B10 60.0(6) . . ?
B9 B5 H5A 122.1 . . ?
B9 B5 B6 107.5(10) . . ?
B6 B5 B4 106.8(10) . . ?
B6 B5 B10 59.6(6) . . ?
B6 B5 H5A 122.2 . . ?
O1 C21 C22 106.1(10) . . ?
O1 C21 H21A 110.5 . . ?
O1 C21 H21B 110.5 . . ?
C22 C21 H21A 110.5 . . ?
C22 C21 H21B 110.5 . . ?
H21A C21 H21B 108.7 . . ?
H13A C13 H13B 109.5 . . ?
H13A C13 H13C 109.5 . . ?
H13B C13 H13C 109.5 . . ?
N3 C13 H13A 109.5 . . ?
N3 C13 H13B 109.5 . . ?
N3 C13 H13C 109.5 . . ?
B8 B9 B3 59.8(6) . . ?
B8 B9 B4 106.9(9) . . ?
B8 B9 B10 59.9(6) . . ?
B8 B9 H9 122.3 . . ?
B3 B9 B4 59.8(6) . . ?
B3 B9 B10 108.5(9) . . ?
B3 B9 H9 121.4 . . ?
B4 B9 H9 122.3 . . ?
B10 B9 B4 107.9(10) . . ?
B10 B9 H9 121.4 . . ?
B5 B9 B8 108.0(9) . . ?
B5 B9 B3 108.7(9) . . ?
B5 B9 B4 60.1(6) . . ?
B5 B9 B10 60.4(6) . . ?
B5 B9 H9 121.2 . . ?
C24 C23 C22 104.9(9) . . ?
C24 C23 H23A 110.8 . . ?
C24 C23 H23B 110.8 . . ?
C22 C23 H23A 110.8 . . ?
C22 C23 H23B 110.8 . . ?
H23A C23 H23B 108.8 . . ?
C14 N3 Dy1 120.0(12) . . ?
C14 N3 C13 108.3(13) . . ?
C14 N3 C12 105.2(12) . . ?
C13 N3 Dy1 115.0(12) . . ?
C13 N3 C12 105.1(12) . . ?
C12 N3 Dy1 101.4(12) . . ?
C11 C12 H12A 109.5 . . ?
C11 C12 H12B 109.5 . . ?
N3 C12 C11 110.6(16) . . ?
N3 C12 H12A 109.5 . . ?
N3 C12 H12B 109.5 . . ?
H12A C12 H12B 108.1 . . ?
C17 N4 Dy1 111.2(14) . . ?
C16 N4 Dy1 118.4(12) . . ?
C16 N4 C17 108.4(12) . . ?
C18 N4 Dy1 98.3(12) . . ?
C18 N4 C17 110.8(13) . . ?
C18 N4 C16 109.3(12) . . ?
N4 C17 H17A 109.5 . . ?
N4 C17 H17B 109.5 . . ?
N4 C17 H17C 109.5 . . ?
H17A C17 H17B 109.5 . . ?
H17A C17 H17C 109.5 . . ?
H17B C17 H17C 109.5 . . ?
N4 C16 H16A 107.6 . . ?
N4 C16 H16B 107.6 . . ?
N4 C16 C15 119.0(17) . . ?
H16A C16 H16B 107.0 . . ?
C15 C16 H16A 107.6 . . ?
C15 C16 H16B 107.6 . . ?
C1 N1 C15 131.0(13) . . ?
C8 N1 C1 112.0(11) . . ?
C8 N1 C15 114.8(12) . . ?
C2 C9 H9A 107.7 . . ?
C2 C9 H9B 107.7 . . ?
N2 C9 C2 118.5(13) . . ?
N2 C9 H9A 107.7 . . ?
N2 C9 H9B 107.7 . . ?
H9A C9 H9B 107.1 . . ?
C16 C15 H15A 109.8 . . ?
C16 C15 H15B 109.8 . . ?
N1 C15 C16 109.3(16) . . ?
N1 C15 H15A 109.8 . . ?
N1 C15 H15B 109.8 . . ?
H15A C15 H15B 108.3 . . ?
N4 C18 H18A 109.5 . . ?
N4 C18 H18B 109.5 . . ?
N4 C18 H18C 109.5 . . ?
H18A C18 H18B 109.5 . . ?
H18A C18 H18C 109.5 . . ?
H18B C18 H18C 109.5 . . ?
N2 C10 H10A 109.5 . . ?
N2 C10 H10B 109.5 . . ?
N2 C10 H10C 109.5 . . ?
H10A C10 H10B 109.5 . . ?
H10A C10 H10C 109.5 . . ?
H10B C10 H10C 109.5 . . ?
C20 B2 B8 105.3(9) . . ?
C20 B2 B3 58.5(6) . . ?
C20 B2 H2 123.7 . . ?
C20 B2 B1 59.1(6) . . ?
C20 B2 B7 106.5(9) . . ?
B8 B2 B3 60.0(6) . . ?
B8 B2 H2 122.8 . . ?
B8 B2 B7 59.6(6) . . ?
B3 B2 H2 122.0 . . ?
B3 B2 B7 108.0(10) . . ?
B1 B2 B8 106.8(9) . . ?
B1 B2 B3 106.9(10) . . ?
B1 B2 H2 122.3 . . ?
B1 B2 B7 60.1(6) . . ?
B7 B2 H2 121.7 . . ?
C20 B1 B2 58.8(6) . . ?
C20 B1 H1 122.2 . . ?
C20 B1 B6 107.8(11) . . ?
C20 B1 B7 106.6(9) . . ?
C19 B1 C20 60.8(10) . . ?
C19 B1 B2 107.7(11) . . ?
C19 B1 H1 122.4 . . ?
C19 B1 B6 58.9(6) . . ?
C19 B1 B7 106.2(9) . . ?
B2 B1 H1 121.4 . . ?
B2 B1 B6 108.8(9) . . ?
B2 B1 B7 60.5(6) . . ?
B6 B1 H1 121.6 . . ?
B6 B1 B7 59.9(6) . . ?
B7 B1 H1 122.6 . . ?
C19 B6 B10 106.0(10) . . ?
C19 B6 B5 58.7(6) . . ?
C19 B6 B1 58.2(6) . . ?
C19 B6 H6A 124.1 . . ?
C19 B6 B7 105.9(10) . . ?
B10 B6 B5 60.6(6) . . ?
B10 B6 B1 107.8(9) . . ?
B10 B6 H6A 121.7 . . ?
B10 B6 B7 60.5(6) . . ?
B5 B6 B1 106.8(10) . . ?
B5 B6 H6A 121.6 . . ?
B5 B6 B7 108.8(10) . . ?
B1 B6 H6A 122.4 . . ?
B7 B6 B1 60.1(6) . . ?
B7 B6 H6A 121.5 . . ?
B8 B7 B10 59.9(6) . . ?
B8 B7 B2 59.7(6) . . ?
B8 B7 B1 106.3(10) . . ?
B8 B7 B6 107.2(9) . . ?
B8 B7 H7A 122.5 . . ?
B10 B7 B2 108.0(9) . . ?
B10 B7 H7A 121.9 . . ?
B2 B7 H7A 121.6 . . ?
B1 B7 B10 107.0(10) . . ?
B1 B7 B2 59.4(6) . . ?
B1 B7 H7A 122.7 . . ?
B6 B7 B10 59.6(6) . . ?
B6 B7 B2 108.0(9) . . ?
B6 B7 B1 60.0(6) . . ?
B6 B7 H7A 121.8 . . ?
H31A C31 H31B 109.5 . . ?
H31A C31 H31C 109.5 . . ?
H31B C31 H31C 109.5 . . ?
C25 C31 H31A 109.5 . . ?
C25 C31 H31B 109.5 . . ?
C25 C31 H31C 109.5 . . ?
C26 C25 C31 120.4(8) . . ?
C26 C25 C30 120.0 . . ?
C30 C25 C31 119.6(8) . . ?
C25 C26 H26 120.0 . . ?
C27 C26 C25 120.0 . . ?
C27 C26 H26 120.0 . . ?
C26 C27 H27 120.0 . . ?
C26 C27 C28 120.0 . . ?
C28 C27 H27 120.0 . . ?
C27 C28 H28 120.0 . . ?
C29 C28 C27 120.0 . . ?
C29 C28 H28 120.0 . . ?
C28 C29 H29 120.0 . . ?
C30 C29 C28 120.0 . . ?
C30 C29 H29 120.0 . . ?
C25 C30 H30 120.0 . . ?
C29 C30 C25 120.0 . . ?
C29 C30 H30 120.0 . . ?
H31D C31A H31E 109.5 . . ?
H31D C31A H31F 109.5 . . ?
H31E C31A H31F 109.5 . . ?
C25A C31A H31D 109.5 . . ?
C25A C31A H31E 109.5 . . ?
C25A C31A H31F 109.5 . . ?
C26A C25A C31A 119.9(8) . . ?
C26A C25A C30A 120.0 . . ?
C30A C25A C31A 120.1(8) . . ?
C25A C26A H26A 120.0 . . ?
C27A C26A C25A 120.0 . . ?
C27A C26A H26A 120.0 . . ?
C26A C27A H27A 120.0 . . ?
C28A C27A C26A 120.0 . . ?
C28A C27A H27A 120.0 . . ?
C27A C28A H28A 120.0 . . ?
C29A C28A C27A 120.0 . . ?
C29A C28A H28A 120.0 . . ?
C28A C29A H29A 120.0 . . ?
C28A C29A C30A 120.0 . . ?
C30A C29A H29A 120.0 . . ?
C25A C30A H30A 120.0 . . ?
C29A C30A C25A 120.0 . . ?
C29A C30A H30A 120.0 . . ?

loop_
_geom_bond_atom_site_label_1
_geom_bond_atom_site_label_2
_geom_bond_distance
_geom_bond_site_symmetry_2
_geom_bond_publ_flag
Dy1 C1 2.392(12) . ?
Dy1 C20 2.485(13) . ?
Dy1 O1 2.183(15) . ?
Dy1 C19 2.483(13) . ?
Dy1 N2 2.405(15) . ?
Dy1 N3 2.942(18) . ?
Dy1 N4 2.820(17) . ?
C1 C2 1.377(9) . ?
C1 N1 1.420(9) . ?
C3 C4 1.3900 . ?
C3 C8 1.3900 . ?
C3 C2 1.401(9) . ?
C4 H4 0.9300 . ?
C4 C5 1.3900 . ?
C5 H5 0.9300 . ?
C5 C6 1.3900 . ?
C6 H6 0.9300 . ?
C6 C7 1.3900 . ?
C7 H7 0.9300 . ?
C7 C8 1.3900 . ?
C8 N1 1.392(9) . ?
C2 C9 1.502(10) . ?
C20 C19 1.72(2) . ?
C20 B3 1.702(15) . ?
C20 B4 1.699(16) . ?
C20 B2 1.708(15) . ?
C20 B1 1.713(16) . ?
O1 C24 1.445(10) . ?
O1 C21 1.440(10) . ?
C19 B4 1.703(16) . ?
C19 B5 1.707(15) . ?
C19 B1 1.695(16) . ?
C19 B6 1.708(16) . ?
B8 H8 1.1000 . ?
B8 B3 1.771(16) . ?
B8 B10 1.773(15) . ?
B8 B9 1.773(16) . ?
B8 B2 1.771(15) . ?
B8 B7 1.769(16) . ?
C24 H24A 0.9700 . ?
C24 H24B 0.9700 . ?
C24 C23 1.553(10) . ?
N2 C11 1.491(9) . ?
N2 C9 1.484(10) . ?
N2 C10 1.475(10) . ?
C22 H22A 0.9700 . ?
C22 H22B 0.9700 . ?
C22 C21 1.549(10) . ?
C22 C23 1.556(10) . ?
B3 H3 1.1000 . ?
B3 B4 1.774(15) . ?
B3 B9 1.778(15) . ?
B3 B2 1.773(15) . ?
C11 H11A 0.9700 . ?
C11 H11B 0.9700 . ?
C11 C12 1.551(10) . ?
B4 H4A 1.1000 . ?
B4 B5 1.780(15) . ?
B4 B9 1.782(16) . ?
B10 H10 1.1000 . ?
B10 B5 1.786(15) . ?
B10 B9 1.779(16) . ?
B10 B6 1.768(15) . ?
B10 B7 1.784(16) . ?
C14 H14A 0.9600 . ?
C14 H14B 0.9600 . ?
C14 H14C 0.9600 . ?
C14 N3 1.473(10) . ?
B5 H5A 1.1000 . ?
B5 B9 1.771(16) . ?
B5 B6 1.772(16) . ?
C21 H21A 0.9700 . ?
C21 H21B 0.9700 . ?
C13 H13A 0.9600 . ?
C13 H13B 0.9600 . ?
C13 H13C 0.9600 . ?
C13 N3 1.478(10) . ?
B9 H9 1.1000 . ?
C23 H23A 0.9700 . ?
C23 H23B 0.9700 . ?
N3 C12 1.493(10) . ?
C12 H12A 0.9700 . ?
C12 H12B 0.9700 . ?
N4 C17 1.472(10) . ?
N4 C16 1.471(10) . ?
N4 C18 1.462(10) . ?
C17 H17A 0.9600 . ?
C17 H17B 0.9600 . ?
C17 H17C 0.9600 . ?
C16 H16A 0.9700 . ?
C16 H16B 0.9700 . ?
C16 C15 1.531(10) . ?
N1 C15 1.451(10) . ?
C9 H9A 0.9700 . ?
C9 H9B 0.9700 . ?
C15 H15A 0.9700 . ?
C15 H15B 0.9700 . ?
C18 H18A 0.9600 . ?
C18 H18B 0.9600 . ?
C18 H18C 0.9600 . ?
C10 H10A 0.9600 . ?
C10 H10B 0.9600 . ?
C10 H10C 0.9600 . ?
B2 H2 1.1000 . ?
B2 B1 1.766(15) . ?
B2 B7 1.786(16) . ?
B1 H1 1.1000 . ?
B1 B6 1.777(15) . ?
B1 B7 1.779(16) . ?
B6 H6A 1.1000 . ?
B6 B7 1.774(16) . ?
B7 H7A 1.1000 . ?
C31 H31A 0.9600 . ?
C31 H31B 0.9600 . ?
C31 H31C 0.9600 . ?
C31 C25 1.503(10) . ?
C25 C26 1.3900 . ?
C25 C30 1.3900 . ?
C26 H26 0.9300 . ?
C26 C27 1.3900 . ?
C27 H27 0.9300 . ?
C27 C28 1.3900 . ?
C28 H28 0.9300 . ?
C28 C29 1.3900 . ?
C29 H29 0.9300 . ?
C29 C30 1.3900 . ?
C30 H30 0.9300 . ?
C31A H31D 0.9600 . ?
C31A H31E 0.9600 . ?
C31A H31F 0.9600 . ?
C31A C25A 1.498(10) . ?
C25A C26A 1.3900 . ?
C25A C30A 1.3900 . ?
C26A H26A 0.9300 . ?
C26A C27A 1.3900 . ?
C27A H27A 0.9300 . ?
C27A C28A 1.3900 . ?
C28A H28A 0.9300 . ?
C28A C29A 1.3900 . ?
C29A H29A 0.9300 . ?
C29A C30A 1.3900 . ?
C30A H30A 0.9300 . ?

loop_
_geom_torsion_atom_site_label_1
_geom_torsion_atom_site_label_2
_geom_torsion_atom_site_label_3
_geom_torsion_atom_site_label_4
_geom_torsion
_geom_torsion_site_symmetry_1
_geom_torsion_site_symmetry_2
_geom_torsion_site_symmetry_3
_geom_torsion_site_symmetry_4
_geom_torsion_publ_flag
Dy1 C1 C2 C3 169.0(4) . . . . ?
Dy1 C1 C2 C9 -14.6(11) . . . . ?
Dy1 C1 N1 C8 -171.4(8) . . . . ?
Dy1 C1 N1 C15 26(3) . . . . ?
Dy1 C20 C19 B4 -107.6(10) . . . . ?
Dy1 C20 C19 B5 -146.3(11) . . . . ?
Dy1 C20 C19 B1 107.3(10) . . . . ?
Dy1 C20 C19 B6 146.5(11) . . . . ?
Dy1 C20 B3 B8 145.6(15) . . . . ?
Dy1 C20 B3 B4 44.4(16) . . . . ?
Dy1 C20 B3 B9 83.1(19) . . . . ?
Dy1 C20 B3 B2 -175.3(18) . . . . ?
Dy1 C20 B4 C19 63.6(7) . . . . ?
Dy1 C20 B4 B3 -159.0(9) . . . . ?
Dy1 C20 B4 B5 99.8(8) . . . . ?
Dy1 C20 B4 B9 162.4(8) . . . . ?
Dy1 C20 B2 B8 -145.4(14) . . . . ?
Dy1 C20 B2 B3 175.5(18) . . . . ?
Dy1 C20 B2 B1 -44.7(15) . . . . ?
Dy1 C20 B2 B7 -83.2(18) . . . . ?
Dy1 C20 B1 C19 -63.7(8) . . . . ?
Dy1 C20 B1 B2 158.0(8) . . . . ?
Dy1 C20 B1 B6 -100.4(8) . . . . ?
Dy1 C20 B1 B7 -163.4(8) . . . . ?
Dy1 O1 C24 C23 -151.8(19) . . . . ?
Dy1 O1 C21 C22 151.5(19) . . . . ?
Dy1 C19 B4 C20 -63.7(7) . . . . ?
Dy1 C19 B4 B3 -101.0(8) . . . . ?
Dy1 C19 B4 B5 157.5(9) . . . . ?
Dy1 C19 B4 B9 -163.7(8) . . . . ?
Dy1 C19 B5 B4 -46.9(17) . . . . ?
Dy1 C19 B5 B10 -148.5(16) . . . . ?
Dy1 C19 B5 B9 -86(2) . . . . ?
Dy1 C19 B5 B6 173(2) . . . . ?
Dy1 C19 B1 C20 63.9(8) . . . . ?
Dy1 C19 B1 B2 100.6(9) . . . . ?
Dy1 C19 B1 B6 -157.7(10) . . . . ?
Dy1 C19 B1 B7 164.1(8) . . . . ?
Dy1 C19 B6 B10 147.9(16) . . . . ?
Dy1 C19 B6 B5 -173(2) . . . . ?
Dy1 C19 B6 B1 46.6(17) . . . . ?
Dy1 C19 B6 B7 84.7(19) . . . . ?
Dy1 N2 C11 C12 62.3(16) . . . . ?
Dy1 N2 C9 C2 -23.2(17) . . . . ?
Dy1 N3 C12 C11 35.1(16) . . . . ?
Dy1 N4 C16 C15 -53(2) . . . . ?
C1 C2 C9 N2 25.0(17) . . . . ?
C1 N1 C15 C16 -58(3) . . . . ?
C3 C4 C5 C6 0.0 . . . . ?
C3 C8 N1 C1 12.0(15) . . . . ?
C3 C8 N1 C15 177.5(14) . . . . ?
C3 C2 C9 N2 -160.2(12) . . . . ?
C4 C3 C8 C7 0.0 . . . . ?
C4 C3 C8 N1 179.3(13) . . . . ?
C4 C3 C2 C1 172.7(9) . . . . ?
C4 C3 C2 C9 -2.2(18) . . . . ?
C4 C5 C6 C7 0.0 . . . . ?
C5 C6 C7 C8 0.0 . . . . ?
C6 C7 C8 C3 0.0 . . . . ?
C6 C7 C8 N1 -179.0(18) . . . . ?
C7 C8 N1 C1 -168.8(7) . . . . ?
C7 C8 N1 C15 -3(2) . . . . ?
C8 C3 C4 C5 0.0 . . . . ?
C8 C3 C2 C1 -0.1(8) . . . . ?
C8 C3 C2 C9 -174.9(15) . . . . ?
C8 N1 C15 C16 140.3(17) . . . . ?
C2 C1 N1 C8 -12.2(15) . . . . ?
C2 C1 N1 C15 -174.6(18) . . . . ?
C2 C3 C4 C5 -172.1(7) . . . . ?
C2 C3 C8 C7 173.5(6) . . . . ?
C2 C3 C8 N1 -7.2(12) . . . . ?
C20 C19 B4 B3 -37.3(7) . . . . ?
C20 C19 B4 B5 -138.8(9) . . . . ?
C20 C19 B4 B9 -100.0(9) . . . . ?
C20 C19 B5 B4 37.2(8) . . . . ?
C20 C19 B5 B10 -64.5(10) . . . . ?
C20 C19 B5 B9 -2.0(11) . . . . ?
C20 C19 B5 B6 -103.3(10) . . . . ?
C20 C19 B1 B2 36.6(7) . . . . ?
C20 C19 B1 B6 138.4(9) . . . . ?
C20 C19 B1 B7 100.2(9) . . . . ?
C20 C19 B6 B10 63.4(10) . . . . ?
C20 C19 B6 B5 102.8(10) . . . . ?
C20 C19 B6 B1 -38.0(8) . . . . ?
C20 C19 B6 B7 0.2(11) . . . . ?
C20 B3 B4 C19 38.3(9) . . . . ?
C20 B3 B4 B5 100.2(11) . . . . ?
C20 B3 B4 B9 136.2(11) . . . . ?
C20 B3 B9 B8 98.9(10) . . . . ?
C20 B3 B9 B4 -37.8(8) . . . . ?
C20 B3 B9 B10 62.6(10) . . . . ?
C20 B3 B9 B5 -1.5(11) . . . . ?
C20 B3 B2 B8 -135.3(9) . . . . ?
C20 B3 B2 B1 -35.3(8) . . . . ?
C20 B3 B2 B7 -98.6(10) . . . . ?
C20 B4 B5 C19 -37.2(9) . . . . ?
C20 B4 B5 B10 60.2(11) . . . . ?
C20 B4 B5 B9 98.3(10) . . . . ?
C20 B4 B5 B6 -2.5(12) . . . . ?
C20 B4 B9 B8 -0.3(12) . . . . ?
C20 B4 B9 B3 37.9(8) . . . . ?
C20 B4 B9 B10 -63.4(11) . . . . ?
C20 B4 B9 B5 -101.8(11) . . . . ?
C20 B2 B1 C19 -37.5(9) . . . . ?
C20 B2 B1 B6 -99.8(11) . . . . ?
C20 B2 B1 B7 -136.5(10) . . . . ?
C20 B2 B7 B8 -98.4(9) . . . . ?
C20 B2 B7 B10 -61.6(10) . . . . ?
C20 B2 B7 B1 38.0(8) . . . . ?
C20 B2 B7 B6 1.4(11) . . . . ?
C20 B1 B6 C19 37.5(9) . . . . ?
C20 B1 B6 B10 -60.6(11) . . . . ?
C20 B1 B6 B5 3.2(11) . . . . ?
C20 B1 B6 B7 -99.2(10) . . . . ?
C20 B1 B7 B8 0.5(11) . . . . ?
C20 B1 B7 B10 63.3(11) . . . . ?
C20 B1 B7 B2 -37.9(8) . . . . ?
C20 B1 B7 B6 101.3(11) . . . . ?
O1 C24 C23 C22 -19(3) . . . . ?
C19 C20 B3 B8 62.8(10) . . . . ?
C19 C20 B3 B4 -38.3(8) . . . . ?
C19 C20 B3 B9 0.3(11) . . . . ?
C19 C20 B3 B2 102.0(10) . . . . ?
C19 C20 B4 B3 137.4(9) . . . . ?
C19 C20 B4 B5 36.2(8) . . . . ?
C19 C20 B4 B9 98.8(10) . . . . ?
C19 C20 B2 B8 -63.6(10) . . . . ?
C19 C20 B2 B3 -102.7(9) . . . . ?
C19 C20 B2 B1 37.1(8) . . . . ?
C19 C20 B2 B7 -1.3(11) . . . . ?
C19 C20 B1 B2 -138.3(9) . . . . ?
C19 C20 B1 B6 -36.7(8) . . . . ?
C19 C20 B1 B7 -99.6(9) . . . . ?
C19 B4 B5 B10 97.4(10) . . . . ?
C19 B4 B5 B9 135.5(11) . . . . ?
C19 B4 B5 B6 34.7(9) . . . . ?
C19 B4 B9 B8 63.1(11) . . . . ?
C19 B4 B9 B3 101.4(11) . . . . ?
C19 B4 B9 B10 0.1(11) . . . . ?
C19 B4 B9 B5 -38.3(8) . . . . ?
C19 B5 B9 B8 -61.3(10) . . . . ?
C19 B5 B9 B3 2.1(11) . . . . ?
C19 B5 B9 B4 38.3(8) . . . . ?
C19 B5 B9 B10 -98.9(9) . . . . ?
C19 B5 B6 B10 135.5(10) . . . . ?
C19 B5 B6 B1 34.1(9) . . . . ?
C19 B5 B6 B7 97.6(10) . . . . ?
C19 B1 B6 B10 -98.1(10) . . . . ?
C19 B1 B6 B5 -34.3(9) . . . . ?
C19 B1 B6 B7 -136.7(11) . . . . ?
C19 B1 B7 B8 -63.1(11) . . . . ?
C19 B1 B7 B10 -0.3(12) . . . . ?
C19 B1 B7 B2 -101.5(12) . . . . ?
C19 B1 B7 B6 37.7(9) . . . . ?
C19 B6 B7 B8 62.0(10) . . . . ?
C19 B6 B7 B10 99.7(9) . . . . ?
C19 B6 B7 B2 -1.0(11) . . . . ?
C19 B6 B7 B1 -37.3(9) . . . . ?
B8 B3 B4 C20 -97.8(10) . . . . ?
B8 B3 B4 C19 -59.5(11) . . . . ?
B8 B3 B4 B5 2.4(12) . . . . ?
B8 B3 B4 B9 38.4(8) . . . . ?
B8 B3 B9 B4 -136.8(10) . . . . ?
B8 B3 B9 B10 -36.3(8) . . . . ?
B8 B3 B9 B5 -100.5(10) . . . . ?
B8 B3 B2 C20 135.3(9) . . . . ?
B8 B3 B2 B1 100.0(9) . . . . ?
B8 B3 B2 B7 36.7(8) . . . . ?
B8 B10 B5 C19 61.9(10) . . . . ?
B8 B10 B5 B4 0.8(11) . . . . ?
B8 B10 B5 B9 -37.5(8) . . . . ?
B8 B10 B5 B6 100.3(9) . . . . ?
B8 B10 B9 B3 36.3(8) . . . . ?
B8 B10 B9 B4 99.6(9) . . . . ?
B8 B10 B9 B5 137.8(9) . . . . ?
B8 B10 B6 C19 -61.9(10) . . . . ?
B8 B10 B6 B5 -100.4(9) . . . . ?
B8 B10 B6 B1 -0.8(11) . . . . ?
B8 B10 B6 B7 37.6(8) . . . . ?
B8 B10 B7 B2 -36.7(8) . . . . ?
B8 B10 B7 B1 -99.3(9) . . . . ?
B8 B10 B7 B6 -137.5(9) . . . . ?
B8 B2 B1 C20 98.0(10) . . . . ?
B8 B2 B1 C19 60.5(11) . . . . ?
B8 B2 B1 B6 -1.8(12) . . . . ?
B8 B2 B1 B7 -38.5(8) . . . . ?
B8 B2 B7 B10 36.8(8) . . . . ?
B8 B2 B7 B1 136.3(10) . . . . ?
B8 B2 B7 B6 99.8(9) . . . . ?
C24 O1 C21 C22 -34(3) . . . . ?
N2 C11 C12 N3 -69.2(19) . . . . ?
B3 C20 C19 Dy1 147.3(9) . . . . ?
B3 C20 C19 B4 39.8(8) . . . . ?
B3 C20 C19 B5 1.1(11) . . . . ?
B3 C20 C19 B1 -105.4(11) . . . . ?
B3 C20 C19 B6 -66.2(11) . . . . ?
B3 C20 B4 C19 -137.4(9) . . . . ?
B3 C20 B4 B5 -101.1(9) . . . . ?
B3 C20 B4 B9 -38.5(8) . . . . ?
B3 C20 B2 B8 39.1(8) . . . . ?
B3 C20 B2 B1 139.8(10) . . . . ?
B3 C20 B2 B7 101.4(10) . . . . ?
B3 C20 B1 C19 99.9(10) . . . . ?
B3 C20 B1 B2 -38.4(9) . . . . ?
B3 C20 B1 B6 63.2(11) . . . . ?
B3 C20 B1 B7 0.3(13) . . . . ?
B3 B8 B10 B5 0.7(11) . . . . ?
B3 B8 B10 B9 -36.6(8) . . . . ?
B3 B8 B10 B6 63.7(10) . . . . ?
B3 B8 B10 B7 101.4(9) . . . . ?
B3 B8 B9 B4 38.2(8) . . . . ?
B3 B8 B9 B10 139.5(9) . . . . ?
B3 B8 B9 B5 101.6(9) . . . . ?
B3 B8 B2 C20 -38.4(8) . . . . ?
B3 B8 B2 B1 -100.1(10) . . . . ?
B3 B8 B2 B7 -138.8(10) . . . . ?
B3 B8 B7 B10 -101.7(9) . . . . ?
B3 B8 B7 B2 37.1(8) . . . . ?
B3 B8 B7 B1 -1.1(11) . . . . ?
B3 B8 B7 B6 -64.1(10) . . . . ?
B3 B4 B5 C19 -99.3(12) . . . . ?
B3 B4 B5 B10 -1.9(12) . . . . ?
B3 B4 B5 B9 36.2(9) . . . . ?
B3 B4 B5 B6 -64.6(11) . . . . ?
B3 B4 B9 B8 -38.3(8) . . . . ?
B3 B4 B9 B10 -101.3(10) . . . . ?
B3 B4 B9 B5 -139.7(10) . . . . ?
B3 B2 B1 C20 35.1(8) . . . . ?
B3 B2 B1 C19 -2.5(11) . . . . ?
B3 B2 B1 B6 -64.8(11) . . . . ?
B3 B2 B1 B7 -101.4(10) . . . . ?
B3 B2 B7 B8 -36.8(8) . . . . ?
B3 B2 B7 B10 0.0(11) . . . . ?
B3 B2 B7 B1 99.5(11) . . . . ?
B3 B2 B7 B6 63.0(10) . . . . ?
C11 N2 C9 C2 98.2(17) . . . . ?
B4 C20 C19 Dy1 107.6(10) . . . . ?
B4 C20 C19 B5 -38.7(8) . . . . ?
B4 C20 C19 B1 -145.1(11) . . . . ?
B4 C20 C19 B6 -106.0(11) . . . . ?
B4 C20 B3 B8 101.1(9) . . . . ?
B4 C20 B3 B9 38.6(8) . . . . ?
B4 C20 B3 B2 140.3(11) . . . . ?
B4 C20 B2 B8 0.8(12) . . . . ?
B4 C20 B2 B3 -38.3(9) . . . . ?
B4 C20 B2 B1 101.5(12) . . . . ?
B4 C20 B2 B7 63.1(12) . . . . ?
B4 C20 B1 C19 31.7(10) . . . . ?
B4 C20 B1 B2 -106.6(11) . . . . ?
B4 C20 B1 B6 -4.9(12) . . . . ?
B4 C20 B1 B7 -67.9(12) . . . . ?
B4 C19 B5 B10 -101.6(9) . . . . ?
B4 C19 B5 B9 -39.1(8) . . . . ?
B4 C19 B5 B6 -140.4(11) . . . . ?
B4 C19 B1 C20 -31.8(10) . . . . ?
B4 C19 B1 B2 4.8(12) . . . . ?
B4 C19 B1 B6 106.5(12) . . . . ?
B4 C19 B1 B7 68.4(12) . . . . ?
B4 C19 B6 B10 -1.2(12) . . . . ?
B4 C19 B6 B5 38.2(9) . . . . ?
B4 C19 B6 B1 -102.6(13) . . . . ?
B4 C19 B6 B7 -64.4(12) . . . . ?
B4 B3 B9 B8 136.8(10) . . . . ?
B4 B3 B9 B10 100.4(10) . . . . ?
B4 B3 B9 B5 36.3(9) . . . . ?
B4 B3 B2 C20 34.7(8) . . . . ?
B4 B3 B2 B8 -100.6(9) . . . . ?
B4 B3 B2 B1 -0.6(11) . . . . ?
B4 B3 B2 B7 -63.9(10) . . . . ?
B4 B5 B9 B8 -99.6(10) . . . . ?
B4 B5 B9 B3 -36.1(9) . . . . ?
B4 B5 B9 B10 -137.2(10) . . . . ?
B4 B5 B6 C19 -34.5(9) . . . . ?
B4 B5 B6 B10 101.0(9) . . . . ?
B4 B5 B6 B1 -0.4(11) . . . . ?
B4 B5 B6 B7 63.0(10) . . . . ?
B10 B8 B3 C20 -63.1(10) . . . . ?
B10 B8 B3 B4 -1.9(11) . . . . ?
B10 B8 B3 B9 36.6(8) . . . . ?
B10 B8 B3 B2 -101.7(10) . . . . ?
B10 B8 B9 B3 -139.5(9) . . . . ?
B10 B8 B9 B4 -101.3(9) . . . . ?
B10 B8 B9 B5 -37.9(7) . . . . ?
B10 B8 B2 C20 63.0(10) . . . . ?
B10 B8 B2 B3 101.4(10) . . . . ?
B10 B8 B2 B1 1.3(11) . . . . ?
B10 B8 B2 B7 -37.4(8) . . . . ?
B10 B8 B7 B2 138.8(9) . . . . ?
B10 B8 B7 B1 100.5(9) . . . . ?
B10 B8 B7 B6 37.6(7) . . . . ?
B10 B5 B9 B8 37.7(7) . . . . ?
B10 B5 B9 B3 101.1(10) . . . . ?
B10 B5 B9 B4 137.2(10) . . . . ?
B10 B5 B6 C19 -135.5(10) . . . . ?
B10 B5 B6 B1 -101.4(9) . . . . ?
B10 B5 B6 B7 -37.9(8) . . . . ?
B10 B6 B7 B8 -37.7(8) . . . . ?
B10 B6 B7 B2 -100.7(10) . . . . ?
B10 B6 B7 B1 -137.0(10) . . . . ?
C14 N3 C12 C11 160.8(17) . . . . ?
B5 C19 B4 C20 138.8(9) . . . . ?
B5 C19 B4 B3 101.5(9) . . . . ?
B5 C19 B4 B9 38.8(8) . . . . ?
B5 C19 B1 C20 -100.6(11) . . . . ?
B5 C19 B1 B2 -63.9(12) . . . . ?
B5 C19 B1 B6 37.8(10) . . . . ?
B5 C19 B1 B7 -0.3(13) . . . . ?
B5 C19 B6 B10 -39.4(8) . . . . ?
B5 C19 B6 B1 -140.8(11) . . . . ?
B5 C19 B6 B7 -102.6(10) . . . . ?
B5 B4 B9 B8 101.5(10) . . . . ?
B5 B4 B9 B3 139.7(10) . . . . ?
B5 B4 B9 B10 38.4(8) . . . . ?
B5 B10 B9 B8 -137.8(9) . . . . ?
B5 B10 B9 B3 -101.5(9) . . . . ?
B5 B10 B9 B4 -38.2(8) . . . . ?
B5 B10 B6 C19 38.5(8) . . . . ?
B5 B10 B6 B1 99.6(10) . . . . ?
B5 B10 B6 B7 138.0(10) . . . . ?
B5 B10 B7 B8 100.1(9) . . . . ?
B5 B10 B7 B2 63.4(10) . . . . ?
B5 B10 B7 B1 0.8(11) . . . . ?
B5 B10 B7 B6 -37.4(8) . . . . ?
B5 B6 B7 B8 0.3(11) . . . . ?
B5 B6 B7 B10 38.0(8) . . . . ?
B5 B6 B7 B2 -62.7(10) . . . . ?
B5 B6 B7 B1 -99.0(10) . . . . ?
C21 O1 C24 C23 34(3) . . . . ?
C21 C22 C23 C24 0(4) . . . . ?
C13 N3 C12 C11 -85(2) . . . . ?
B9 B8 B3 C20 -99.7(9) . . . . ?
B9 B8 B3 B4 -38.5(9) . . . . ?
B9 B8 B3 B2 -138.4(10) . . . . ?
B9 B8 B10 B5 37.3(8) . . . . ?
B9 B8 B10 B6 100.3(9) . . . . ?
B9 B8 B10 B7 138.1(9) . . . . ?
B9 B8 B2 C20 -1.0(11) . . . . ?
B9 B8 B2 B3 37.4(8) . . . . ?
B9 B8 B2 B1 -62.7(11) . . . . ?
B9 B8 B2 B7 -101.4(9) . . . . ?
B9 B8 B7 B10 -37.7(7) . . . . ?
B9 B8 B7 B2 101.1(9) . . . . ?
B9 B8 B7 B1 62.8(10) . . . . ?
B9 B8 B7 B6 -0.1(10) . . . . ?
B9 B3 B4 C20 -136.2(11) . . . . ?
B9 B3 B4 C19 -97.9(10) . . . . ?
B9 B3 B4 B5 -36.0(9) . . . . ?
B9 B3 B2 C20 98.1(10) . . . . ?
B9 B3 B2 B8 -37.2(8) . . . . ?
B9 B3 B2 B1 62.8(10) . . . . ?
B9 B3 B2 B7 -0.5(11) . . . . ?
B9 B4 B5 C19 -135.5(11) . . . . ?
B9 B4 B5 B10 -38.1(8) . . . . ?
B9 B4 B5 B6 -100.8(10) . . . . ?
B9 B10 B5 C19 99.4(9) . . . . ?
B9 B10 B5 B4 38.2(8) . . . . ?
B9 B10 B5 B6 137.8(10) . . . . ?
B9 B10 B6 C19 1.2(11) . . . . ?
B9 B10 B6 B5 -37.4(8) . . . . ?
B9 B10 B6 B1 62.2(10) . . . . ?
B9 B10 B6 B7 100.6(9) . . . . ?
B9 B10 B7 B8 37.3(7) . . . . ?
B9 B10 B7 B2 0.5(10) . . . . ?
B9 B10 B7 B1 -62.0(10) . . . . ?
B9 B10 B7 B6 -100.2(9) . . . . ?
B9 B5 B6 C19 -97.9(10) . . . . ?
B9 B5 B6 B10 37.6(8) . . . . ?
B9 B5 B6 B1 -63.8(10) . . . . ?
B9 B5 B6 B7 -0.3(11) . . . . ?
C23 C22 C21 O1 20(3) . . . . ?
N4 C16 C15 N1 71(2) . . . . ?
C17 N4 C16 C15 179.7(19) . . . . ?
N1 C1 C2 C3 7.2(10) . . . . ?
N1 C1 C2 C9 -176.5(12) . . . . ?
C9 N2 C11 C12 -60.8(18) . . . . ?
C18 N4 C16 C15 59(2) . . . . ?
C10 N2 C11 C12 -179.0(16) . . . . ?
C10 N2 C9 C2 -144.6(16) . . . . ?
B2 C20 C19 Dy1 -145.8(9) . . . . ?
B2 C20 C19 B4 106.7(11) . . . . ?
B2 C20 C19 B5 68.0(11) . . . . ?
B2 C20 C19 B1 -38.5(8) . . . . ?
B2 C20 C19 B6 0.7(11) . . . . ?
B2 C20 B3 B8 -39.2(8) . . . . ?
B2 C20 B3 B4 -140.3(11) . . . . ?
B2 C20 B3 B9 -101.7(10) . . . . ?
B2 C20 B4 C19 -99.1(10) . . . . ?
B2 C20 B4 B3 38.2(9) . . . . ?
B2 C20 B4 B5 -62.9(11) . . . . ?
B2 C20 B4 B9 -0.3(13) . . . . ?
B2 C20 B1 C19 138.3(9) . . . . ?
B2 C20 B1 B6 101.6(9) . . . . ?
B2 C20 B1 B7 38.7(8) . . . . ?
B2 B8 B3 C20 38.6(8) . . . . ?
B2 B8 B3 B4 99.8(10) . . . . ?
B2 B8 B3 B9 138.4(10) . . . . ?
B2 B8 B10 B5 -63.3(10) . . . . ?
B2 B8 B10 B9 -100.7(9) . . . . ?
B2 B8 B10 B6 -0.3(11) . . . . ?
B2 B8 B10 B7 37.4(8) . . . . ?
B2 B8 B9 B3 -37.4(8) . . . . ?
B2 B8 B9 B4 0.8(11) . . . . ?
B2 B8 B9 B10 102.1(9) . . . . ?
B2 B8 B9 B5 64.2(10) . . . . ?
B2 B8 B7 B10 -138.8(9) . . . . ?
B2 B8 B7 B1 -38.3(8) . . . . ?
B2 B8 B7 B6 -101.2(9) . . . . ?
B2 B3 B4 C20 -34.8(9) . . . . ?
B2 B3 B4 C19 3.5(11) . . . . ?
B2 B3 B4 B5 65.4(11) . . . . ?
B2 B3 B4 B9 101.4(10) . . . . ?
B2 B3 B9 B8 37.2(8) . . . . ?
B2 B3 B9 B4 -99.6(11) . . . . ?
B2 B3 B9 B10 0.9(11) . . . . ?
B2 B3 B9 B5 -63.3(11) . . . . ?
B2 B1 B6 C19 99.8(12) . . . . ?
B2 B1 B6 B10 1.6(12) . . . . ?
B2 B1 B6 B5 65.4(11) . . . . ?
B2 B1 B6 B7 -36.9(9) . . . . ?
B2 B1 B7 B8 38.4(8) . . . . ?
B2 B1 B7 B10 101.2(10) . . . . ?
B2 B1 B7 B6 139.2(10) . . . . ?
B1 C20 C19 Dy1 -107.3(10) . . . . ?
B1 C20 C19 B4 145.1(11) . . . . ?
B1 C20 C19 B5 106.4(11) . . . . ?
B1 C20 C19 B6 39.2(8) . . . . ?
B1 C20 B3 B8 -1.0(12) . . . . ?
B1 C20 B3 B4 -102.1(12) . . . . ?
B1 C20 B3 B9 -63.5(11) . . . . ?
B1 C20 B3 B2 38.2(9) . . . . ?
B1 C20 B4 C19 -31.5(10) . . . . ?
B1 C20 B4 B3 105.8(11) . . . . ?
B1 C20 B4 B5 4.7(12) . . . . ?
B1 C20 B4 B9 67.3(12) . . . . ?
B1 C20 B2 B8 -100.7(9) . . . . ?
B1 C20 B2 B3 -139.8(10) . . . . ?
B1 C20 B2 B7 -38.5(8) . . . . ?
B1 C19 B4 C20 32.1(10) . . . . ?
B1 C19 B4 B3 -5.2(12) . . . . ?
B1 C19 B4 B5 -106.7(12) . . . . ?
B1 C19 B4 B9 -68.0(12) . . . . ?
B1 C19 B5 B4 102.5(13) . . . . ?
B1 C19 B5 B10 0.8(13) . . . . ?
B1 C19 B5 B9 63.3(12) . . . . ?
B1 C19 B5 B6 -38.0(10) . . . . ?
B1 C19 B6 B10 101.4(10) . . . . ?
B1 C19 B6 B5 140.8(11) . . . . ?
B1 C19 B6 B7 38.2(9) . . . . ?
B1 B2 B7 B8 -136.3(10) . . . . ?
B1 B2 B7 B10 -99.5(10) . . . . ?
B1 B2 B7 B6 -36.5(9) . . . . ?
B1 B6 B7 B8 99.3(10) . . . . ?
B1 B6 B7 B10 137.0(10) . . . . ?
B1 B6 B7 B2 36.3(9) . . . . ?
B6 C19 B4 C20 100.7(10) . . . . ?
B6 C19 B4 B3 63.5(11) . . . . ?
B6 C19 B4 B5 -38.1(9) . . . . ?
B6 C19 B4 B9 0.7(13) . . . . ?
B6 C19 B5 B4 140.4(11) . . . . ?
B6 C19 B5 B10 38.8(8) . . . . ?
B6 C19 B5 B9 101.3(10) . . . . ?
B6 C19 B1 C20 -138.4(9) . . . . ?
B6 C19 B1 B2 -101.7(9) . . . . ?
B6 C19 B1 B7 -38.1(9) . . . . ?
B6 B10 B5 C19 -38.4(8) . . . . ?
B6 B10 B5 B4 -99.5(10) . . . . ?
B6 B10 B5 B9 -137.8(10) . . . . ?
B6 B10 B9 B8 -100.3(9) . . . . ?
B6 B10 B9 B3 -64.0(10) . . . . ?
B6 B10 B9 B4 -0.8(11) . . . . ?
B6 B10 B9 B5 37.5(8) . . . . ?
B6 B10 B7 B8 137.5(9) . . . . ?
B6 B10 B7 B2 100.7(9) . . . . ?
B6 B10 B7 B1 38.2(8) . . . . ?
B6 B5 B9 B8 0.2(10) . . . . ?
B6 B5 B9 B3 63.6(10) . . . . ?
B6 B5 B9 B4 99.8(10) . . . . ?
B6 B5 B9 B10 -37.4(8) . . . . ?
B6 B1 B7 B8 -100.8(10) . . . . ?
B6 B1 B7 B10 -38.0(8) . . . . ?
B6 B1 B7 B2 -139.2(10) . . . . ?
B7 B8 B3 C20 1.3(11) . . . . ?
B7 B8 B3 B4 62.5(11) . . . . ?
B7 B8 B3 B9 101.0(9) . . . . ?
B7 B8 B3 B2 -37.3(8) . . . . ?
B7 B8 B10 B5 -100.7(9) . . . . ?
B7 B8 B10 B9 -138.1(9) . . . . ?
B7 B8 B10 B6 -37.8(8) . . . . ?
B7 B8 B9 B3 -101.7(9) . . . . ?
B7 B8 B9 B4 -63.4(10) . . . . ?
B7 B8 B9 B10 37.8(7) . . . . ?
B7 B8 B9 B5 -0.1(10) . . . . ?
B7 B8 B2 C20 100.4(9) . . . . ?
B7 B8 B2 B3 138.8(10) . . . . ?
B7 B8 B2 B1 38.7(8) . . . . ?
B7 B10 B5 C19 -1.0(11) . . . . ?
B7 B10 B5 B4 -62.1(10) . . . . ?
B7 B10 B5 B9 -100.3(9) . . . . ?
B7 B10 B5 B6 37.4(8) . . . . ?
B7 B10 B9 B8 -37.2(7) . . . . ?
B7 B10 B9 B3 -0.9(10) . . . . ?
B7 B10 B9 B4 62.4(10) . . . . ?
B7 B10 B9 B5 100.6(9) . . . . ?
B7 B10 B6 C19 -99.5(9) . . . . ?
B7 B10 B6 B5 -138.0(10) . . . . ?
B7 B10 B6 B1 -38.4(8) . . . . ?
B7 B2 B1 C20 136.5(10) . . . . ?
B7 B2 B1 C19 99.0(10) . . . . ?
B7 B2 B1 B6 36.7(9) . . . . ?
B7 B1 B6 C19 136.7(11) . . . . ?
B7 B1 B6 B10 38.6(8) . . . . ?
B7 B1 B6 B5 102.4(10) . . . . ?
C31 C25 C26 C27 180.00(9) . . . . ?
C31 C25 C30 C29 180.00(9) . . . . ?
C25 C26 C27 C28 0.0 . . . . ?
C26 C25 C30 C29 0.0 . . . . ?
C26 C27 C28 C29 0.0 . . . . ?
C27 C28 C29 C30 0.0 . . . . ?
C28 C29 C30 C25 0.0 . . . . ?
C30 C25 C26 C27 0.0 . . . . ?
C31A C25A C26A C27A 180.00(7) . . . . ?
C31A C25A C30A C29A 180.00(7) . . . . ?
C25A C26A C27A C28A 0.0 . . . . ?
C26A C25A C30A C29A 0.0 . . . . ?
C26A C27A C28A C29A 0.0 . . . . ?
C27A C28A C29A C30A 0.0 . . . . ?
C28A C29A C30A C25A 0.0 . . . . ?
C30A C25A C26A C27A 0.0 . . . . ?
